data_4501821
loop_
_publ_author_name
'Raatikainen, Kari'
'Rissanen, Kari'

_publ_section_title
;
 Modulation of N&#x00B7;&#x00B7;&#x00B7;I
 and+N&#x2212;H&#x00B7;&#x00B7;&#x00B7;Cl&#x2212;&#x00B7;&#x00B7;&#x00B7;I
 Halogen Bonding: Folding, Inclusion, and Self-Assembly of Tri- and
 Tetraamino Piperazine Cyclophanes
;
_journal_issue 8
_journal_name_full 'Crystal Growth &amp; Design'
_journal_page_first 3638
_journal_paper_doi 10.1021/cg100516t
_journal_volume 10
_journal_year 2010
_chemical_compound_source 'synthesis as described'
_chemical_formula_moiety 'C36 H54 N9, 6(C6 F4 I2), 3(C2 H6 O), 3(Cl)'
_chemical_formula_sum 'C78 H72 Cl3 F24 I12 N9 O3'
_chemical_formula_weight 3268.6
_chemical_name_systematic
;
 ?
;
_space_group_IT_number 14
_symmetry_cell_setting monoclinic
_symmetry_Int_Tables_number 14
_symmetry_space_group_name_Hall '-P 2yn'
_symmetry_space_group_name_H-M 'P 1 21/n 1'
_atom_sites_solution_hydrogens geom
_atom_sites_solution_primary direct
_atom_sites_solution_secondary difmap
_audit_creation_date 2010-03-08T13:12:18-00:00
_audit_creation_method 'WinGX routine CIF_UPDATE'
_cell_angle_alpha 90
_cell_angle_beta 91.9240(7)
_cell_angle_gamma 90
_cell_formula_units_Z 4
_cell_length_a 15.0024(2)
_cell_length_b 28.0603(4)
_cell_length_c 23.8472(3)
_cell_measurement_reflns_used 22683
_cell_measurement_temperature 123(2)
_cell_measurement_theta_max 28.283
_cell_measurement_theta_min 0.407
_cell_measurement_wavelength 0.71073
_cell_volume 10033.3(2)
_computing_cell_refinement 'HKL Scalepack (Otwinowski & Minor 1997)'
_computing_data_collection 'Collect (Bruker AXS BV, 1997-2004)'
_computing_data_reduction 'HKL Denzo and Scalepack (Otwinowski & Minor 1997)'
_computing_molecular_graphics 'Ortep-3 for Windows (Farrugia, 1997)'
_computing_publication_material 'WinGX publication routines (Farrugia, 1999)'
_computing_structure_refinement 'SHELXL-97 (Sheldrick, 2008)'
_diffrn_ambient_temperature 123(2)
_diffrn_detector 'CCD plate'
_diffrn_detector_area_resol_mean 9
_diffrn_measured_fraction_theta_full 0.996
_diffrn_measured_fraction_theta_max 0.996
_diffrn_measurement_device '95mm CCD camera on \k-goniostat'
_diffrn_measurement_device_type KappaCCD
_diffrn_measurement_method 'CCD rotation images, thick slices'
_diffrn_orient_matrix_type 'by Bruker AXS Collect from scalepack cell'
_diffrn_orient_matrix_UB_11 0.495344E-1
_diffrn_orient_matrix_UB_12 -0.10737E-2
_diffrn_orient_matrix_UB_13 -0.270044E-1
_diffrn_orient_matrix_UB_21 -0.158337E-1
_diffrn_orient_matrix_UB_22 0.328664E-1
_diffrn_orient_matrix_UB_23 -0.131299E-1
_diffrn_orient_matrix_UB_31 0.417573E-1
_diffrn_orient_matrix_UB_32 0.137362E-1
_diffrn_orient_matrix_UB_33 0.29305E-1
_diffrn_radiation_monochromator graphite
_diffrn_radiation_probe x-ray
_diffrn_radiation_type MoK\a
_diffrn_radiation_wavelength 0.71073
_diffrn_reflns_av_R_equivalents 0.0421
_diffrn_reflns_av_unetI/netI 0.0591
_diffrn_reflns_limit_h_max 19
_diffrn_reflns_limit_h_min -19
_diffrn_reflns_limit_k_max 36
_diffrn_reflns_limit_k_min -21
_diffrn_reflns_limit_l_max 30
_diffrn_reflns_limit_l_min -26
_diffrn_reflns_number 70361
_diffrn_reflns_theta_full 27.5
_diffrn_reflns_theta_max 27.5
_diffrn_reflns_theta_min 1.63
_diffrn_source 'Enraf Nonius FR590'
_exptl_absorpt_coefficient_mu 3.877
_exptl_absorpt_correction_T_max 0.4313
_exptl_absorpt_correction_T_min 0.3326
_exptl_absorpt_correction_type multi-scan
_exptl_absorpt_process_details
;
        [c.f. r.h. blessing, acta cryst. (1995), a51, 33-38]
;
_exptl_crystal_colour colourless
_exptl_crystal_density_diffrn 2.164
_exptl_crystal_density_method 'not measured'
_exptl_crystal_description block
_exptl_crystal_F_000 6120
_exptl_crystal_size_max 0.22
_exptl_crystal_size_mid 0.2
_exptl_crystal_size_min 0.1
_refine_diff_density_max 4.325
_refine_diff_density_min -3.291
_refine_diff_density_rms 0.222
_refine_ls_extinction_method none
_refine_ls_goodness_of_fit_ref 1.031
_refine_ls_hydrogen_treatment mixed
_refine_ls_matrix_type full
_refine_ls_number_parameters 1168
_refine_ls_number_reflns 22959
_refine_ls_number_restraints 16
_refine_ls_restrained_S_all 1.031
_refine_ls_R_factor_all 0.0864
_refine_ls_R_factor_gt 0.0589
_refine_ls_shift/su_max 0.001
_refine_ls_shift/su_mean 0
_refine_ls_structure_factor_coef Fsqd
_refine_ls_weighting_details 'calc w=1/[\s^2^(Fo^2^)+(0.0643P)^2^+122.4400P] where P=(Fo^2^+2Fc^2^)/3'
_refine_ls_weighting_scheme calc
_refine_ls_wR_factor_gt 0.1442
_refine_ls_wR_factor_ref 0.163
_reflns_number_gt 16885
_reflns_number_total 22959
_reflns_threshold_expression >2\s(I)
_cod_data_source_file cg100516t_si_001.cif
_cod_data_source_block 1-HCl-F4DIB
_cod_original_sg_symbol_H-M 'P 21/n'
_cod_database_code 4501821

loop_
_symmetry_equiv_pos_as_xyz
'x, y, z'
'-x+1/2, y+1/2, -z+1/2'
'-x, -y, -z'
'x-1/2, -y-1/2, z-1/2'

loop_
_atom_site_label
_atom_site_type_symbol
_atom_site_fract_x
_atom_site_fract_y
_atom_site_fract_z
_atom_site_U_iso_or_equiv
_atom_site_adp_type
_atom_site_occupancy
_atom_site_symmetry_multiplicity
_atom_site_calc_flag
_atom_site_refinement_flags
C1 C 0.8559(5) 0.2441(3) 0.2668(3) 0.0230(16) Uani 1 1 d .
C2 C 0.9002(6) 0.2017(3) 0.2719(3) 0.0307(19) Uani 1 1 d .
H2 H 0.9099 0.1834 0.2391 0.037 Uiso 1 1 calc R
C3 C 0.9313(5) 0.1844(3) 0.3231(3) 0.0289(18) Uani 1 1 d .
H3 H 0.9591 0.154 0.326 0.035 Uiso 1 1 calc R
C4 C 0.9211(5) 0.2125(3) 0.3702(3) 0.0252(17) Uani 1 1 d .
H4 H 0.9459 0.2019 0.4052 0.03 Uiso 1 1 calc R
C5 C 0.8756(5) 0.2558(3) 0.3679(3) 0.0223(16) Uani 1 1 d .
C6 C 0.8411(5) 0.2721(3) 0.3157(3) 0.0221(16) Uani 1 1 d .
C7 C 0.8668(5) 0.2845(3) 0.4205(3) 0.0228(16) Uani 1 1 d D
H7A H 0.8379 0.3153 0.4108 0.027 Uiso 1 1 calc R
H7B H 0.9272 0.2916 0.4365 0.027 Uiso 1 1 calc R
N8 N 0.8133(4) 0.2599(2) 0.4647(3) 0.0203(13) Uani 1 1 d .
H8 H 0.848(3) 0.2352(13) 0.4787(17) 0.024 Uiso 1 1 d D
C9 C 0.7969(5) 0.2948(3) 0.5111(3) 0.0239(16) Uani 1 1 d D
H9A H 0.7655 0.3231 0.4953 0.029 Uiso 1 1 calc R
H9B H 0.8547 0.3055 0.5278 0.029 Uiso 1 1 calc R
C10 C 0.7412(5) 0.2726(3) 0.5564(3) 0.0250(17) Uani 1 1 d .
H10A H 0.7743 0.2458 0.5742 0.03 Uiso 1 1 calc R
H10B H 0.7299 0.2967 0.5858 0.03 Uiso 1 1 calc R
N11 N 0.6558(4) 0.2553(2) 0.5324(3) 0.0225(14) Uani 1 1 d .
C12 C 0.6741(5) 0.2186(3) 0.4908(3) 0.0235(16) Uani 1 1 d .
H12A H 0.6172 0.2051 0.4758 0.028 Uiso 1 1 calc R
H12B H 0.7089 0.1925 0.5089 0.028 Uiso 1 1 calc R
C13 C 0.7259(5) 0.2395(3) 0.4434(3) 0.0229(16) Uani 1 1 d D
H13A H 0.7372 0.2143 0.4154 0.027 Uiso 1 1 calc R
H13B H 0.6901 0.2649 0.4246 0.027 Uiso 1 1 calc R
C14 C 0.6040(5) 0.2365(3) 0.5790(3) 0.0251(17) Uani 1 1 d .
H14A H 0.5941 0.2626 0.606 0.03 Uiso 1 1 calc R
H14B H 0.6397 0.2116 0.5988 0.03 Uiso 1 1 calc R
C15 C 0.5146(5) 0.2156(3) 0.5611(3) 0.0223(16) Uani 1 1 d .
C16 C 0.4919(5) 0.1707(3) 0.5818(3) 0.0256(17) Uani 1 1 d .
H16 H 0.5351 0.1533 0.6034 0.031 Uiso 1 1 calc R
C17 C 0.4081(6) 0.1508(3) 0.5718(3) 0.0290(18) Uani 1 1 d .
H17 H 0.3944 0.12 0.5855 0.035 Uiso 1 1 calc R
C18 C 0.3454(5) 0.1769(3) 0.5415(3) 0.0247(16) Uani 1 1 d .
H18 H 0.2874 0.1639 0.5353 0.03 Uiso 1 1 calc R
C19 C 0.3646(5) 0.2217(3) 0.5198(3) 0.0219(15) Uani 1 1 d .
C20 C 0.4514(5) 0.2417(3) 0.5283(3) 0.0240(16) Uani 1 1 d .
C21 C 0.2922(5) 0.2484(3) 0.4883(3) 0.0239(16) Uani 1 1 d .
H21A H 0.3157 0.2798 0.477 0.029 Uiso 1 1 calc R
H21B H 0.2425 0.2543 0.5138 0.029 Uiso 1 1 calc R
N22 N 0.2561(4) 0.2227(2) 0.4367(2) 0.0204(13) Uani 1 1 d D
H22 H 0.2281 0.195 0.4482 0.025 Uiso 1 1 calc RD
C23 C 0.1872(5) 0.2538(3) 0.4075(3) 0.0259(17) Uani 1 1 d .
H23A H 0.2139 0.285 0.3982 0.031 Uiso 1 1 calc R
H23B H 0.1371 0.2595 0.4326 0.031 Uiso 1 1 calc R
C24 C 0.1532(5) 0.2294(3) 0.3542(3) 0.0260(17) Uani 1 1 d .
H24A H 0.1244 0.1988 0.3636 0.031 Uiso 1 1 calc R
H24B H 0.1081 0.2498 0.3347 0.031 Uiso 1 1 calc R
N25 N 0.2277(4) 0.2206(3) 0.3173(3) 0.0250(14) Uani 1 1 d .
C26 C 0.2895(5) 0.1864(3) 0.3455(3) 0.0216(15) Uani 1 1 d .
H26A H 0.3378 0.1779 0.3201 0.026 Uiso 1 1 calc R
H26B H 0.2571 0.157 0.3551 0.026 Uiso 1 1 calc R
C27 C 0.3280(5) 0.2090(3) 0.3976(3) 0.0249(17) Uani 1 1 d .
H27A H 0.3623 0.2377 0.3875 0.03 Uiso 1 1 calc R
H27B H 0.3695 0.1864 0.4167 0.03 Uiso 1 1 calc R
C28 C 0.1969(5) 0.2032(3) 0.2621(3) 0.0262(17) Uani 1 1 d .
H28A H 0.1524 0.2259 0.2459 0.031 Uiso 1 1 calc R
H28B H 0.1668 0.1721 0.2666 0.031 Uiso 1 1 calc R
C29 C 0.2723(5) 0.1975(3) 0.2214(3) 0.0233(16) Uani 1 1 d .
C30 C 0.2805(6) 0.1541(3) 0.1942(3) 0.0273(18) Uani 1 1 d .
H30 H 0.2411 0.1288 0.2028 0.033 Uiso 1 1 calc R
C31 C 0.3438(5) 0.1468(3) 0.1553(3) 0.0282(18) Uani 1 1 d .
H31 H 0.3489 0.1168 0.1371 0.034 Uiso 1 1 calc R
C32 C 0.3998(5) 0.1838(3) 0.1429(3) 0.0261(17) Uani 1 1 d .
H32 H 0.4431 0.1793 0.1152 0.031 Uiso 1 1 calc R
C33 C 0.3949(5) 0.2279(3) 0.1701(3) 0.0223(16) Uani 1 1 d .
C34 C 0.3322(5) 0.2343(3) 0.2119(3) 0.0216(16) Uani 1 1 d .
C35 C 0.4556(5) 0.2675(3) 0.1523(3) 0.0242(16) Uani 1 1 d .
H35A H 0.4466 0.2954 0.1768 0.029 Uiso 1 1 calc R
H35B H 0.4383 0.277 0.1134 0.029 Uiso 1 1 calc R
N36 N 0.5536(4) 0.2546(2) 0.1545(3) 0.0196(13) Uani 1 1 d D
H36 H 0.565(6) 0.234(2) 0.126(3) 0.023 Uiso 1 1 d D
C37 C 0.6082(5) 0.2976(3) 0.1408(3) 0.0211(15) Uani 1 1 d .
H37A H 0.5936 0.324 0.1665 0.025 Uiso 1 1 calc R
H37B H 0.5932 0.308 0.1019 0.025 Uiso 1 1 calc R
C38 C 0.7071(5) 0.2865(3) 0.1463(3) 0.0239(16) Uani 1 1 d .
H38A H 0.7227 0.262 0.1185 0.029 Uiso 1 1 calc R
H38B H 0.7419 0.3157 0.1387 0.029 Uiso 1 1 calc R
N39 N 0.7299(4) 0.2692(2) 0.2031(3) 0.0223(14) Uani 1 1 d .
C40 C 0.6819(5) 0.2244(3) 0.2119(3) 0.0272(17) Uani 1 1 d .
H40A H 0.6999 0.2108 0.2489 0.033 Uiso 1 1 calc R
H40B H 0.6973 0.2011 0.1826 0.033 Uiso 1 1 calc R
C41 C 0.5821(5) 0.2332(3) 0.2095(3) 0.0228(16) Uani 1 1 d .
H41A H 0.5502 0.2028 0.2149 0.027 Uiso 1 1 calc R
H41B H 0.5663 0.2551 0.2403 0.027 Uiso 1 1 calc R
C42 C 0.8275(5) 0.2634(3) 0.2097(3) 0.0272(17) Uani 1 1 d .
H42A H 0.8565 0.2947 0.2041 0.033 Uiso 1 1 calc R
H42B H 0.8482 0.2414 0.1804 0.033 Uiso 1 1 calc R
N43 N 0.7968(5) 0.3150(3) 0.3092(3) 0.0311(16) Uani 1 1 d .
H43A H 0.7675 0.3214 0.3412 0.047 Uiso 1 1 d R
H43B H 0.7566 0.3127 0.2799 0.047 Uiso 1 1 d R
N44 N 0.4733(5) 0.2857(2) 0.5084(3) 0.0302(16) Uani 1 1 d .
H44B H 0.4472 0.2897 0.4737 0.045 Uiso 1 1 d R
H44C H 0.5336 0.2875 0.5059 0.045 Uiso 1 1 d R
N45 N 0.3259(5) 0.2772(3) 0.2414(3) 0.0281(15) Uani 1 1 d .
H45B H 0.3816 0.2887 0.2495 0.042 Uiso 1 1 d R
H45C H 0.2972 0.272 0.2738 0.042 Uiso 1 1 d R
I46 I 0.45729(6) -0.14483(3) 0.15080(4) 0.0608(2) Uani 1 1 d .
C47 C 0.4763(7) -0.0768(4) 0.1197(5) 0.048(3) Uani 1 1 d .
C48 C 0.5546(7) -0.0636(4) 0.0978(5) 0.051(3) Uani 1 1 d .
F49 F 0.6217(5) -0.0950(3) 0.0955(4) 0.080(2) Uani 1 1 d .
C50 C 0.5685(7) -0.0175(4) 0.0776(5) 0.054(3) Uani 1 1 d .
F51 F 0.6462(5) -0.0070(3) 0.0551(4) 0.080(2) Uani 1 1 d .
C52 C 0.5009(7) 0.0153(4) 0.0779(5) 0.047(3) Uani 1 1 d .
I53 I 0.52246(5) 0.08617(3) 0.05307(3) 0.04849(18) Uani 1 1 d .
C54 C 0.4211(7) 0.0022(4) 0.0988(7) 0.062(4) Uani 1 1 d .
F55 F 0.3545(5) 0.0330(3) 0.1017(5) 0.104(4) Uani 1 1 d .
C56 C 0.4088(8) -0.0427(4) 0.1205(7) 0.065(4) Uani 1 1 d .
F57 F 0.3294(6) -0.0534(3) 0.1412(6) 0.115(4) Uani 1 1 d .
I58 I 0.52388(5) -0.06898(2) 0.29322(3) 0.04769(17) Uani 1 1 d .
C59 C 0.5348(6) 0.0035(3) 0.3108(4) 0.034(2) Uani 1 1 d .
C60 C 0.5036(7) 0.0360(4) 0.2720(4) 0.044(2) Uani 1 1 d .
F61 F 0.4659(6) 0.0224(3) 0.2238(3) 0.079(3) Uani 1 1 d .
C62 C 0.5128(7) 0.0848(4) 0.2818(4) 0.041(2) Uani 1 1 d .
F63 F 0.4826(6) 0.1152(2) 0.2435(3) 0.071(2) Uani 1 1 d .
C64 C 0.5514(6) 0.1019(3) 0.3318(4) 0.0310(19) Uani 1 1 d .
I65 I 0.55765(4) 0.17485(2) 0.34686(2) 0.02933(13) Uani 1 1 d .
C66 C 0.5833(6) 0.0679(3) 0.3705(4) 0.0333(19) Uani 1 1 d .
F67 F 0.6227(5) 0.0828(2) 0.4178(2) 0.0540(17) Uani 1 1 d .
C68 C 0.5743(6) 0.0201(4) 0.3596(4) 0.035(2) Uani 1 1 d .
F69 F 0.6044(5) -0.0108(2) 0.3993(3) 0.0545(16) Uani 1 1 d .
I70 I 0.24581(4) 0.36710(2) 0.19443(3) 0.03565(14) Uani 1 1 d .
C71 C 0.2121(6) 0.4309(3) 0.1531(4) 0.0321(19) Uani 1 1 d .
C72 C 0.1859(6) 0.4307(3) 0.0966(4) 0.0318(19) Uani 1 1 d .
F73 F 0.1818(4) 0.38892(19) 0.0686(2) 0.0434(13) Uani 1 1 d .
C74 C 0.1632(6) 0.4717(3) 0.0687(4) 0.033(2) Uani 1 1 d .
F75 F 0.1377(5) 0.4683(2) 0.0148(2) 0.0509(16) Uani 1 1 d .
C76 C 0.1657(6) 0.5153(3) 0.0956(4) 0.0321(19) Uani 1 1 d .
I77 I 0.13253(4) 0.57635(2) 0.04994(3) 0.03735(14) Uani 1 1 d .
C78 C 0.1930(6) 0.5161(3) 0.1514(4) 0.0330(19) Uani 1 1 d .
F79 F 0.1965(4) 0.5575(2) 0.1795(2) 0.0467(14) Uani 1 1 d .
C80 C 0.2154(7) 0.4748(4) 0.1798(4) 0.036(2) Uani 1 1 d .
F81 F 0.2417(5) 0.4775(2) 0.2342(2) 0.0549(17) Uani 1 1 d .
I82 I 0.66347(4) 0.42116(2) 0.08024(2) 0.02736(12) Uani 1 1 d .
C83 C 0.6976(6) 0.4632(3) 0.1499(4) 0.0301(18) Uani 1 1 d .
C84 C 0.6941(6) 0.5126(3) 0.1479(4) 0.034(2) Uani 1 1 d .
F85 F 0.6651(4) 0.5338(2) 0.1004(2) 0.0498(15) Uani 1 1 d .
C86 C 0.7170(7) 0.5407(3) 0.1932(4) 0.040(2) Uani 1 1 d .
F87 F 0.7113(5) 0.5879(2) 0.1879(3) 0.0578(17) Uani 1 1 d .
C88 C 0.7447(6) 0.5203(4) 0.2426(4) 0.044(2) Uani 1 1 d .
I89 I 0.78073(6) 0.56237(3) 0.31228(3) 0.0641(2) Uani 1 1 d .
C90 C 0.7490(7) 0.4712(4) 0.2463(4) 0.038(2) Uani 1 1 d .
F91 F 0.7759(4) 0.4494(3) 0.2940(2) 0.0551(16) Uani 1 1 d .
C92 C 0.7259(6) 0.4431(3) 0.2006(4) 0.0294(18) Uani 1 1 d .
F93 F 0.7336(4) 0.39561(19) 0.2051(2) 0.0387(12) Uani 1 1 d .
I94 I 0.52689(4) 0.38030(2) 0.27861(2) 0.02957(13) Uani 1 1 d .
C95 C 0.4988(5) 0.4394(3) 0.2272(4) 0.0278(17) Uani 1 1 d .
C96 C 0.4645(5) 0.4327(3) 0.1729(3) 0.0226(16) Uani 1 1 d .
F97 F 0.4558(3) 0.38861(17) 0.15204(19) 0.0305(11) Uani 1 1 d .
C98 C 0.4406(5) 0.4710(3) 0.1394(3) 0.0263(17) Uani 1 1 d .
F99 F 0.4077(4) 0.46199(18) 0.0873(2) 0.0331(11) Uani 1 1 d .
C100 C 0.4510(5) 0.5171(3) 0.1579(3) 0.0258(17) Uani 1 1 d .
I101 I 0.41826(4) 0.574147(19) 0.10396(2) 0.02729(12) Uani 1 1 d .
C102 C 0.4856(6) 0.5244(3) 0.2117(3) 0.0297(18) Uani 1 1 d .
F103 F 0.4997(4) 0.56807(18) 0.2317(2) 0.0414(13) Uani 1 1 d .
C104 C 0.5102(6) 0.4863(3) 0.2453(3) 0.0298(18) Uani 1 1 d .
F105 F 0.5454(4) 0.4942(2) 0.2971(2) 0.0411(13) Uani 1 1 d .
I106 I 0.74446(4) 0.64306(2) 0.43544(3) 0.04028(15) Uani 1 1 d .
C107 C 0.6217(6) 0.6106(4) 0.4155(4) 0.036(2) Uani 1 1 d .
C108 C 0.6057(6) 0.5629(3) 0.4292(4) 0.035(2) Uani 1 1 d .
F109 F 0.6684(4) 0.5375(2) 0.4579(3) 0.0505(16) Uani 1 1 d .
C110 C 0.5274(6) 0.5418(3) 0.4131(4) 0.037(2) Uani 1 1 d .
F111 F 0.5142(4) 0.4956(2) 0.4287(3) 0.0522(16) Uani 1 1 d .
C112 C 0.4620(6) 0.5656(3) 0.3831(4) 0.039(2) Uani 1 1 d .
I113 I 0.34542(5) 0.53201(3) 0.35661(4) 0.0555(2) Uani 1 1 d .
C114 C 0.4782(7) 0.6124(4) 0.3697(4) 0.040(2) Uani 1 1 d .
F115 F 0.4172(4) 0.6378(2) 0.3404(3) 0.0589(18) Uani 1 1 d .
C116 C 0.5565(7) 0.6344(4) 0.3857(4) 0.038(2) Uani 1 1 d .
F117 F 0.5676(4) 0.6799(2) 0.3709(2) 0.0476(15) Uani 1 1 d .
Cl1 Cl 0.54271(15) 0.28904(8) 0.35364(9) 0.0352(5) Uani 1 1 d .
Cl2 Cl 0.57170(14) 0.19973(8) 0.03978(8) 0.0300(4) Uani 1 1 d .
Cl3 Cl 0.11314(12) 0.15667(7) 0.48459(8) 0.0253(4) Uani 1 1 d .
O1A O 0.9226(4) 0.1922(2) 0.5169(2) 0.0258(12) Uani 1 1 d U
H1A H 0.9664 0.1905 0.496 0.039 Uiso 1 1 calc R
C2A C 0.8931(6) 0.1448(3) 0.5305(3) 0.0276(17) Uani 1 1 d U
H2A1 H 0.8471 0.1469 0.5592 0.033 Uiso 1 1 calc R
H2A2 H 0.9441 0.1265 0.5468 0.033 Uiso 1 1 calc R
C3A C 0.8550(7) 0.1185(3) 0.4803(4) 0.037(2) Uani 1 1 d U
H3A1 H 0.8357 0.0867 0.4917 0.056 Uiso 1 1 calc R
H3A2 H 0.9007 0.1156 0.4521 0.056 Uiso 1 1 calc R
H3A3 H 0.8038 0.1362 0.4643 0.056 Uiso 1 1 calc R
O1B O 0.6911(4) 0.3591(2) 0.4064(3) 0.0392(15) Uani 1 1 d U
H1B H 0.6448 0.3435 0.398 0.059 Uiso 1 1 calc R
C2B C 0.6667(7) 0.4058(4) 0.4254(4) 0.044(2) Uani 1 1 d DU
H2B1 H 0.6174 0.4181 0.4008 0.053 Uiso 1 1 calc R
H2B2 H 0.7183 0.4275 0.4216 0.053 Uiso 1 1 calc R
C3B C 0.6384(15) 0.4069(6) 0.4843(5) 0.118(8) Uani 1 1 d DU
H3B1 H 0.6234 0.4397 0.4947 0.177 Uiso 1 1 calc R
H3B2 H 0.6872 0.3953 0.5091 0.177 Uiso 1 1 calc R
H3B3 H 0.586 0.3865 0.4882 0.177 Uiso 1 1 calc R
O1C O 0.3645(7) 0.3267(4) 0.3971(6) 0.107(4) Uani 1 1 d U
H1C H 0.4094 0.3235 0.3773 0.161 Uiso 1 1 calc R
C2C C 0.3310(9) 0.3742(5) 0.3916(7) 0.075(4) Uani 1 1 d DU
H2C1 H 0.2699 0.3769 0.4058 0.09 Uiso 1 1 calc R
H2C2 H 0.3309 0.3851 0.3521 0.09 Uiso 1 1 calc R
C3C C 0.3947(12) 0.4005(7) 0.4264(7) 0.102(5) Uani 1 1 d DU
H3C1 H 0.3786 0.4343 0.4263 0.154 Uiso 1 1 calc R
H3C2 H 0.4545 0.3967 0.4115 0.154 Uiso 1 1 calc R
H3C3 H 0.3944 0.3882 0.4648 0.154 Uiso 1 1 calc R

loop_
_atom_site_aniso_label
_atom_site_aniso_U_11
_atom_site_aniso_U_22
_atom_site_aniso_U_33
_atom_site_aniso_U_23
_atom_site_aniso_U_13
_atom_site_aniso_U_12
C1 0.012(3) 0.029(4) 0.028(4) 0.003(3) 0.003(3) 0.003(3)
C2 0.029(4) 0.041(5) 0.021(4) -0.007(4) -0.001(3) 0.006(4)
C3 0.027(4) 0.036(5) 0.024(4) 0.002(3) -0.001(3) 0.004(4)
C4 0.020(4) 0.033(5) 0.023(4) 0.005(3) -0.003(3) -0.002(3)
C5 0.019(3) 0.021(4) 0.027(4) 0.003(3) 0.000(3) -0.001(3)
C6 0.022(4) 0.027(4) 0.018(3) 0.004(3) 0.002(3) 0.000(3)
C7 0.022(4) 0.025(4) 0.021(4) 0.003(3) 0.006(3) -0.001(3)
N8 0.020(3) 0.022(3) 0.019(3) 0.002(3) -0.002(2) -0.001(3)
C9 0.024(4) 0.025(4) 0.022(4) -0.005(3) -0.001(3) -0.008(3)
C10 0.023(4) 0.038(5) 0.015(3) -0.008(3) -0.003(3) -0.003(3)
N11 0.019(3) 0.029(4) 0.019(3) -0.001(3) -0.001(2) -0.003(3)
C12 0.020(4) 0.029(4) 0.021(4) -0.002(3) -0.001(3) -0.004(3)
C13 0.019(3) 0.030(4) 0.020(4) 0.000(3) -0.004(3) -0.003(3)
C14 0.020(4) 0.031(4) 0.024(4) -0.002(3) 0.003(3) -0.002(3)
C15 0.024(4) 0.025(4) 0.018(3) 0.001(3) -0.003(3) -0.002(3)
C16 0.022(4) 0.037(5) 0.018(4) 0.005(3) -0.002(3) 0.001(3)
C17 0.031(4) 0.031(5) 0.026(4) 0.006(3) 0.005(3) -0.003(4)
C18 0.018(4) 0.032(4) 0.024(4) 0.000(3) -0.001(3) 0.001(3)
C19 0.019(3) 0.025(4) 0.022(4) 0.000(3) 0.003(3) 0.000(3)
C20 0.020(4) 0.029(4) 0.024(4) 0.001(3) 0.004(3) 0.002(3)
C21 0.021(4) 0.025(4) 0.025(4) 0.002(3) 0.000(3) 0.002(3)
N22 0.018(3) 0.027(3) 0.016(3) 0.002(3) -0.002(2) 0.004(3)
C23 0.019(4) 0.032(5) 0.027(4) 0.003(3) 0.001(3) 0.006(3)
C24 0.018(4) 0.042(5) 0.018(4) 0.009(3) 0.001(3) 0.006(3)
N25 0.020(3) 0.035(4) 0.020(3) 0.003(3) -0.001(3) 0.002(3)
C26 0.020(4) 0.026(4) 0.019(4) 0.004(3) 0.001(3) -0.002(3)
C27 0.012(3) 0.036(5) 0.026(4) 0.014(3) 0.001(3) -0.001(3)
C28 0.017(3) 0.038(5) 0.023(4) 0.007(3) -0.002(3) -0.005(3)
C29 0.027(4) 0.027(4) 0.015(3) 0.002(3) -0.003(3) -0.007(3)
C30 0.031(4) 0.029(4) 0.021(4) 0.009(3) -0.006(3) -0.006(4)
C31 0.029(4) 0.027(4) 0.028(4) 0.001(3) -0.008(3) -0.001(3)
C32 0.023(4) 0.037(5) 0.019(4) 0.008(3) 0.001(3) 0.003(3)
C33 0.021(4) 0.029(4) 0.016(3) 0.006(3) -0.006(3) -0.004(3)
C34 0.027(4) 0.023(4) 0.014(3) 0.002(3) -0.008(3) 0.007(3)
C35 0.021(4) 0.033(5) 0.018(4) 0.004(3) 0.002(3) 0.001(3)
N36 0.021(3) 0.022(3) 0.016(3) 0.004(2) 0.002(2) 0.003(3)
C37 0.022(4) 0.023(4) 0.018(3) 0.004(3) 0.001(3) 0.003(3)
C38 0.019(4) 0.029(4) 0.024(4) 0.005(3) 0.006(3) 0.000(3)
N39 0.024(3) 0.028(4) 0.015(3) 0.001(3) 0.000(2) -0.004(3)
C40 0.030(4) 0.027(4) 0.024(4) 0.007(3) -0.009(3) 0.002(3)
C41 0.027(4) 0.027(4) 0.015(3) 0.006(3) -0.005(3) 0.003(3)
C42 0.024(4) 0.039(5) 0.020(4) 0.004(3) 0.003(3) 0.002(3)
N43 0.035(4) 0.033(4) 0.026(4) -0.002(3) -0.002(3) 0.012(3)
N44 0.023(3) 0.025(4) 0.042(4) 0.006(3) -0.003(3) -0.001(3)
N45 0.026(3) 0.032(4) 0.027(3) -0.002(3) 0.006(3) -0.003(3)
I46 0.0660(5) 0.0365(4) 0.0809(6) -0.0099(4) 0.0177(4) -0.0044(4)
C47 0.045(6) 0.037(6) 0.062(7) -0.014(5) 0.010(5) -0.004(5)
C48 0.040(6) 0.038(6) 0.075(8) -0.007(5) 0.000(5) 0.007(5)
F49 0.056(4) 0.051(4) 0.133(7) 0.010(4) 0.021(4) 0.019(4)
C50 0.041(6) 0.046(7) 0.075(8) -0.004(6) 0.015(6) 0.001(5)
F51 0.051(4) 0.057(5) 0.133(7) 0.016(5) 0.035(4) 0.007(4)
C52 0.047(6) 0.037(6) 0.057(7) -0.009(5) 0.010(5) -0.002(5)
I53 0.0495(4) 0.0392(4) 0.0568(4) -0.0062(3) 0.0025(3) 0.0016(3)
C54 0.036(6) 0.034(6) 0.118(11) -0.017(6) 0.017(6) 0.004(5)
F55 0.052(4) 0.046(5) 0.218(11) 0.000(6) 0.043(6) 0.012(4)
C56 0.040(6) 0.044(7) 0.112(11) -0.015(7) 0.026(7) -0.003(5)
F57 0.065(5) 0.041(4) 0.243(13) 0.001(6) 0.069(7) 0.001(4)
I58 0.0413(4) 0.0341(4) 0.0680(5) 0.0040(3) 0.0056(3) -0.0022(3)
C59 0.028(4) 0.026(5) 0.049(5) 0.000(4) 0.008(4) 0.002(4)
C60 0.058(6) 0.037(5) 0.036(5) 0.003(4) -0.020(5) -0.008(5)
F61 0.120(7) 0.046(4) 0.068(5) 0.001(3) -0.056(5) -0.012(4)
C62 0.053(6) 0.038(5) 0.032(5) 0.010(4) -0.014(4) -0.009(5)
F63 0.115(6) 0.040(4) 0.054(4) 0.011(3) -0.053(4) -0.007(4)
C64 0.028(4) 0.036(5) 0.029(4) 0.006(4) -0.005(3) -0.003(4)
I65 0.0280(3) 0.0351(3) 0.0248(3) 0.0053(2) -0.0001(2) -0.0023(2)
C66 0.031(4) 0.037(5) 0.031(5) 0.002(4) 0.001(4) 0.002(4)
F67 0.080(4) 0.050(4) 0.031(3) 0.006(3) -0.024(3) 0.011(3)
C68 0.036(5) 0.040(5) 0.028(4) 0.014(4) 0.004(4) 0.007(4)
F69 0.075(4) 0.044(4) 0.044(3) 0.021(3) -0.004(3) 0.015(3)
I70 0.0349(3) 0.0312(3) 0.0408(3) 0.0039(2) 0.0023(2) -0.0031(2)
C71 0.029(4) 0.027(5) 0.041(5) 0.004(4) 0.008(4) -0.008(4)
C72 0.035(5) 0.025(4) 0.035(5) -0.005(4) 0.009(4) -0.005(4)
F73 0.064(4) 0.026(3) 0.041(3) -0.008(2) 0.008(3) -0.002(3)
C74 0.043(5) 0.031(5) 0.026(4) -0.002(4) 0.011(4) -0.005(4)
F75 0.086(5) 0.037(3) 0.029(3) -0.004(2) -0.003(3) 0.002(3)
C76 0.041(5) 0.023(4) 0.034(5) 0.001(3) 0.009(4) -0.008(4)
I77 0.0422(3) 0.0278(3) 0.0425(3) 0.0032(2) 0.0084(3) 0.0020(3)
C78 0.038(5) 0.025(4) 0.036(5) -0.002(4) 0.007(4) -0.007(4)
F79 0.070(4) 0.029(3) 0.041(3) -0.009(2) 0.000(3) -0.004(3)
C80 0.045(5) 0.040(5) 0.024(4) -0.005(4) 0.004(4) -0.005(4)
F81 0.082(5) 0.050(4) 0.032(3) -0.002(3) -0.013(3) -0.005(3)
I82 0.0282(3) 0.0290(3) 0.0250(3) -0.0015(2) 0.0032(2) 0.0025(2)
C83 0.032(4) 0.031(5) 0.028(4) -0.004(4) 0.007(3) -0.003(4)
C84 0.034(5) 0.030(5) 0.039(5) -0.003(4) 0.007(4) 0.007(4)
F85 0.071(4) 0.032(3) 0.046(3) 0.006(3) -0.006(3) 0.009(3)
C86 0.039(5) 0.028(5) 0.053(6) -0.010(4) 0.008(4) 0.003(4)
F87 0.073(4) 0.032(3) 0.068(4) -0.017(3) 0.005(4) 0.002(3)
C88 0.033(5) 0.053(7) 0.046(6) -0.019(5) 0.008(4) -0.005(5)
I89 0.0617(5) 0.0787(6) 0.0527(4) -0.0375(4) 0.0137(4) -0.0204(4)
C90 0.044(5) 0.048(6) 0.022(4) -0.002(4) -0.003(4) -0.002(5)
F91 0.068(4) 0.069(5) 0.029(3) -0.005(3) -0.002(3) 0.000(3)
C92 0.028(4) 0.033(5) 0.028(4) -0.001(4) 0.007(3) -0.001(4)
F93 0.052(3) 0.032(3) 0.032(3) 0.005(2) -0.001(2) -0.002(2)
I94 0.0367(3) 0.0302(3) 0.0218(2) 0.0028(2) 0.0011(2) 0.0012(2)
C95 0.026(4) 0.026(4) 0.031(4) 0.005(3) 0.003(3) 0.005(3)
C96 0.021(4) 0.019(4) 0.028(4) -0.002(3) -0.002(3) 0.000(3)
F97 0.041(3) 0.023(2) 0.027(2) -0.0040(19) -0.002(2) 0.002(2)
C98 0.025(4) 0.034(5) 0.020(4) -0.002(3) -0.005(3) 0.000(3)
F99 0.047(3) 0.027(3) 0.025(2) -0.003(2) -0.009(2) 0.000(2)
C100 0.023(4) 0.024(4) 0.030(4) -0.001(3) 0.002(3) 0.000(3)
I101 0.0277(3) 0.0241(3) 0.0300(3) 0.0019(2) -0.0003(2) 0.0001(2)
C102 0.039(5) 0.027(4) 0.024(4) -0.007(3) 0.003(4) -0.005(4)
F103 0.064(4) 0.027(3) 0.033(3) -0.006(2) -0.002(3) -0.007(3)
C104 0.029(4) 0.039(5) 0.022(4) -0.003(4) -0.004(3) -0.005(4)
F105 0.063(4) 0.038(3) 0.022(2) -0.004(2) -0.007(2) -0.005(3)
I106 0.0418(3) 0.0401(4) 0.0392(3) -0.0139(3) 0.0049(3) -0.0073(3)
C107 0.037(5) 0.041(5) 0.029(4) -0.010(4) 0.008(4) -0.006(4)
C108 0.039(5) 0.037(5) 0.029(4) -0.007(4) 0.001(4) 0.010(4)
F109 0.047(3) 0.037(3) 0.066(4) -0.007(3) -0.019(3) 0.008(3)
C110 0.038(5) 0.027(5) 0.047(5) -0.009(4) 0.002(4) -0.001(4)
F111 0.057(4) 0.025(3) 0.074(4) 0.007(3) -0.014(3) -0.002(3)
C112 0.035(5) 0.030(5) 0.050(6) -0.006(4) 0.001(4) 0.008(4)
I113 0.0377(4) 0.0460(4) 0.0821(6) 0.0027(4) -0.0088(4) -0.0039(3)
C114 0.042(5) 0.037(5) 0.040(5) 0.000(4) -0.002(4) 0.000(4)
F115 0.057(4) 0.046(4) 0.072(4) 0.017(3) -0.023(3) -0.003(3)
C116 0.051(6) 0.034(5) 0.029(4) 0.000(4) 0.005(4) -0.002(4)
F117 0.069(4) 0.036(3) 0.038(3) 0.007(2) -0.001(3) -0.012(3)
Cl1 0.0423(12) 0.0287(11) 0.0344(11) 0.0047(9) 0.0003(9) 0.0030(9)
Cl2 0.0333(10) 0.0328(11) 0.0241(9) -0.0010(8) 0.0052(8) -0.0007(9)
Cl3 0.0240(9) 0.0257(10) 0.0261(9) -0.0003(7) 0.0012(7) -0.0043(8)
O1A 0.025(3) 0.031(3) 0.021(3) 0.003(2) 0.001(2) 0.002(2)
C2A 0.027(4) 0.030(4) 0.026(4) 0.007(3) 0.004(3) 0.007(3)
C3A 0.047(5) 0.031(5) 0.034(5) -0.003(4) 0.005(4) -0.007(4)
O1B 0.042(4) 0.035(4) 0.040(4) -0.005(3) -0.005(3) 0.010(3)
C2B 0.051(6) 0.031(5) 0.049(6) -0.002(4) -0.003(5) 0.005(4)
C3B 0.22(2) 0.087(12) 0.051(8) 0.008(7) 0.028(11) 0.076(14)
O1C 0.070(6) 0.066(6) 0.190(12) 0.068(7) 0.073(7) 0.022(5)
C2C 0.068(8) 0.058(8) 0.101(11) 0.014(7) 0.050(7) 0.020(6)
C3C 0.132(15) 0.106(11) 0.070(10) 0.022(8) 0.025(9) 0.009(10)

loop_
_atom_type_symbol
_atom_type_description
_atom_type_scat_dispersion_real
_atom_type_scat_dispersion_imag
_atom_type_scat_source
C C 0.0033 0.0016 'International Tables Vol C Tables 4.2.6.8 and 6.1.1.4'
H H 0 0 'International Tables Vol C Tables 4.2.6.8 and 6.1.1.4'
N N 0.0061 0.0033 'International Tables Vol C Tables 4.2.6.8 and 6.1.1.4'
O O 0.0106 0.006 'International Tables Vol C Tables 4.2.6.8 and 6.1.1.4'
F F 0.0171 0.0103 'International Tables Vol C Tables 4.2.6.8 and 6.1.1.4'
Cl Cl 0.1484 0.1585 'International Tables Vol C Tables 4.2.6.8 and 6.1.1.4'
I I -0.4742 1.8119 'International Tables Vol C Tables 4.2.6.8 and 6.1.1.4'

loop_
_geom_angle_atom_site_label_1
_geom_angle_atom_site_label_2
_geom_angle_atom_site_label_3
_geom_angle
_geom_angle_site_symmetry_3
C2 C1 C6 119.6(7) .
C2 C1 C42 120.9(7) .
C6 C1 C42 119.4(7) .
C1 C2 C3 122.2(8) .
C1 C2 H2 118.9 .
C3 C2 H2 118.9 .
C2 C3 C4 118.4(8) .
C2 C3 H3 120.8 .
C4 C3 H3 120.8 .
C3 C4 C5 122.1(7) .
C3 C4 H4 118.9 .
C5 C4 H4 118.9 .
C4 C5 C6 118.8(7) .
C4 C5 C7 119.5(7) .
C6 C5 C7 121.6(7) .
N43 C6 C5 122.8(7) .
N43 C6 C1 118.4(7) .
C5 C6 C1 118.8(7) .
C5 C7 N8 113.5(6) .
C5 C7 H7A 108.9 .
N8 C7 H7A 108.9 .
C5 C7 H7B 108.9 .
N8 C7 H7B 108.9 .
H7A C7 H7B 107.7 .
C13 N8 C9 109.5(6) .
C13 N8 C7 114.5(6) .
C9 N8 C7 108.5(6) .
C13 N8 H8 108(3) .
C9 N8 H8 109(3) .
C7 N8 H8 107(3) .
N8 C9 C10 111.3(6) .
N8 C9 H9A 109.4 .
C10 C9 H9A 109.4 .
N8 C9 H9B 109.4 .
C10 C9 H9B 109.4 .
H9A C9 H9B 108 .
N11 C10 C9 110.5(6) .
N11 C10 H10A 109.6 .
C9 C10 H10A 109.6 .
N11 C10 H10B 109.6 .
C9 C10 H10B 109.6 .
H10A C10 H10B 108.1 .
C12 N11 C10 108.5(6) .
C12 N11 C14 112.0(6) .
C10 N11 C14 107.4(6) .
N11 C12 C13 110.3(7) .
N11 C12 H12A 109.6 .
C13 C12 H12A 109.6 .
N11 C12 H12B 109.6 .
C13 C12 H12B 109.6 .
H12A C12 H12B 108.1 .
N8 C13 C12 111.0(6) .
N8 C13 H13A 109.4 .
C12 C13 H13A 109.4 .
N8 C13 H13B 109.4 .
C12 C13 H13B 109.4 .
H13A C13 H13B 108 .
N11 C14 C15 114.3(6) .
N11 C14 H14A 108.7 .
C15 C14 H14A 108.7 .
N11 C14 H14B 108.7 .
C15 C14 H14B 108.7 .
H14A C14 H14B 107.6 .
C16 C15 C20 119.7(7) .
C16 C15 C14 118.3(7) .
C20 C15 C14 121.7(7) .
C17 C16 C15 122.0(7) .
C17 C16 H16 119 .
C15 C16 H16 119 .
C18 C17 C16 118.4(8) .
C18 C17 H17 120.8 .
C16 C17 H17 120.8 .
C17 C18 C19 121.9(7) .
C17 C18 H18 119.1 .
C19 C18 H18 119.1 .
C18 C19 C20 120.1(7) .
C18 C19 C21 118.8(7) .
C20 C19 C21 121.1(7) .
N44 C20 C15 119.7(7) .
N44 C20 C19 122.4(7) .
C15 C20 C19 117.8(7) .
C19 C21 N22 113.7(6) .
C19 C21 H21A 108.8 .
N22 C21 H21A 108.8 .
C19 C21 H21B 108.8 .
N22 C21 H21B 108.8 .
H21A C21 H21B 107.7 .
C27 N22 C23 111.0(6) .
C27 N22 C21 112.6(6) .
C23 N22 C21 108.8(6) .
C27 N22 H22 108.1 .
C23 N22 H22 108.1 .
C21 N22 H22 108.1 .
N22 C23 C24 109.4(7) .
N22 C23 H23A 109.8 .
C24 C23 H23A 109.8 .
N22 C23 H23B 109.8 .
C24 C23 H23B 109.8 .
H23A C23 H23B 108.2 .
N25 C24 C23 109.7(6) .
N25 C24 H24A 109.7 .
C23 C24 H24A 109.7 .
N25 C24 H24B 109.7 .
C23 C24 H24B 109.7 .
H24A C24 H24B 108.2 .
C28 N25 C24 111.8(6) .
C28 N25 C26 111.6(7) .
C24 N25 C26 108.4(6) .
N25 C26 C27 108.9(7) .
N25 C26 H26A 109.9 .
C27 C26 H26A 109.9 .
N25 C26 H26B 109.9 .
C27 C26 H26B 109.9 .
H26A C26 H26B 108.3 .
C26 C27 N22 111.1(6) .
C26 C27 H27A 109.4 .
N22 C27 H27A 109.4 .
C26 C27 H27B 109.4 .
N22 C27 H27B 109.4 .
H27A C27 H27B 108 .
N25 C28 C29 112.9(6) .
N25 C28 H28A 109 .
C29 C28 H28A 109 .
N25 C28 H28B 109 .
C29 C28 H28B 109 .
H28A C28 H28B 107.8 .
C30 C29 C34 120.5(8) .
C30 C29 C28 118.1(7) .
C34 C29 C28 121.4(7) .
C31 C30 C29 121.6(8) .
C31 C30 H30 119.2 .
C29 C30 H30 119.2 .
C30 C31 C32 118.5(8) .
C30 C31 H31 120.8 .
C32 C31 H31 120.8 .
C31 C32 C33 121.8(8) .
C31 C32 H32 119.1 .
C33 C32 H32 119.1 .
C32 C33 C34 119.2(7) .
C32 C33 C35 118.7(7) .
C34 C33 C35 122.1(7) .
C29 C34 N45 120.1(7) .
C29 C34 C33 118.2(7) .
N45 C34 C33 121.6(7) .
C33 C35 N36 114.1(6) .
C33 C35 H35A 108.7 .
N36 C35 H35A 108.7 .
C33 C35 H35B 108.7 .
N36 C35 H35B 108.7 .
H35A C35 H35B 107.6 .
C41 N36 C37 111.8(6) .
C41 N36 C35 112.1(6) .
C37 N36 C35 109.6(6) .
C41 N36 H36 110(6) .
C37 N36 H36 103(6) .
C35 N36 H36 109(5) .
N36 C37 C38 110.8(6) .
N36 C37 H37A 109.5 .
C38 C37 H37A 109.5 .
N36 C37 H37B 109.5 .
C38 C37 H37B 109.5 .
H37A C37 H37B 108.1 .
N39 C38 C37 110.2(6) .
N39 C38 H38A 109.6 .
C37 C38 H38A 109.6 .
N39 C38 H38B 109.6 .
C37 C38 H38B 109.6 .
H38A C38 H38B 108.1 .
C40 N39 C38 108.4(6) .
C40 N39 C42 112.4(6) .
C38 N39 C42 109.5(6) .
N39 C40 C41 110.0(7) .
N39 C40 H40A 109.7 .
C41 C40 H40A 109.7 .
N39 C40 H40B 109.7 .
C41 C40 H40B 109.7 .
H40A C40 H40B 108.2 .
N36 C41 C40 110.6(6) .
N36 C41 H41A 109.5 .
C40 C41 H41A 109.5 .
N36 C41 H41B 109.5 .
C40 C41 H41B 109.5 .
H41A C41 H41B 108.1 .
N39 C42 C1 112.6(6) .
N39 C42 H42A 109.1 .
C1 C42 H42A 109.1 .
N39 C42 H42B 109.1 .
C1 C42 H42B 109.1 .
H42A C42 H42B 107.8 .
C6 N43 H43A 108.9 .
C6 N43 H43B 109.2 .
H43A N43 H43B 109.5 .
C20 N44 H44B 108.9 .
C20 N44 H44C 108.9 .
H44B N44 H44C 109.5 .
C34 N45 I70 124.7(5) .
C34 N45 H45B 109.5 .
I70 N45 H45B 97.8 .
C34 N45 H45C 109.3 .
I70 N45 H45C 105 .
H45B N45 H45C 109.5 .
C48 C47 C56 117.3(11) .
C48 C47 I46 121.4(8) .
C56 C47 I46 121.3(9) .
F49 C48 C47 120.0(11) .
F49 C48 C50 118.2(10) .
C47 C48 C50 121.8(10) .
F51 C50 C52 120.8(11) .
F51 C50 C48 119.0(10) .
C52 C50 C48 120.0(10) .
C54 C52 C50 118.8(11) .
C54 C52 I53 120.2(8) .
C50 C52 I53 120.8(8) .
C52 I53 Cl2 168.7(3) .
F55 C54 C52 121.1(11) .
F55 C54 C56 117.9(11) .
C52 C54 C56 121.0(11) .
F57 C56 C54 118.4(11) .
F57 C56 C47 120.5(12) .
C54 C56 C47 121.1(11) .
C68 C59 C60 118.5(9) .
C68 C59 I58 122.1(7) .
C60 C59 I58 119.3(7) .
F61 C60 C59 121.7(9) .
F61 C60 C62 117.8(9) .
C59 C60 C62 120.5(9) .
F63 C62 C64 119.5(9) .
F63 C62 C60 119.2(8) .
C64 C62 C60 121.2(8) .
C62 C64 C66 116.9(9) .
C62 C64 I65 120.1(7) .
C66 C64 I65 123.0(7) .
C64 I65 Cl1 170.5(2) .
F67 C66 C68 120.7(8) .
F67 C66 C64 118.5(8) .
C68 C66 C64 120.7(8) .
F69 C68 C59 120.2(9) .
F69 C68 C66 117.7(8) .
C59 C68 C66 122.1(8) .
C71 I70 N45 169.1(3) .
C80 C71 C72 116.8(8) .
C80 C71 I70 122.6(7) .
C72 C71 I70 120.6(7) .
F73 C72 C74 119.0(8) .
F73 C72 C71 119.2(8) .
C74 C72 C71 121.8(8) .
F75 C74 C72 118.0(8) .
F75 C74 C76 120.9(8) .
C72 C74 C76 121.1(8) .
C78 C76 C74 117.6(8) .
C78 C76 I77 123.4(7) .
C74 C76 I77 118.9(7) .
F79 C78 C80 118.6(8) .
F79 C78 C76 119.9(8) .
C80 C78 C76 121.4(8) .
F81 C80 C78 119.0(8) .
F81 C80 C71 119.8(9) .
C78 C80 C71 121.2(8) .
C83 I82 Cl3 171.8(3) 4_665
C92 C83 C84 116.5(8) .
C92 C83 I82 121.6(7) .
C84 C83 I82 121.9(7) .
F85 C84 C86 118.4(9) .
F85 C84 C83 119.1(8) .
C86 C84 C83 122.5(9) .
F87 C86 C88 121.1(9) .
F87 C86 C84 118.8(9) .
C88 C86 C84 120.1(9) .
C86 C88 C90 119.1(9) .
C86 C88 I89 120.8(8) .
C90 C88 I89 120.1(8) .
F91 C90 C92 118.1(9) .
F91 C90 C88 121.3(9) .
C92 C90 C88 120.6(9) .
F93 C92 C90 119.0(8) .
F93 C92 C83 119.8(8) .
C90 C92 C83 121.2(9) .
C95 I94 Cl1 172.6(2) .
C96 C95 C104 116.9(7) .
C96 C95 I94 120.0(6) .
C104 C95 I94 123.1(6) .
F97 C96 C98 118.9(7) .
F97 C96 C95 119.9(7) .
C98 C96 C95 121.2(7) .
F99 C98 C100 120.5(7) .
F99 C98 C96 118.1(7) .
C100 C98 C96 121.4(7) .
C98 C100 C102 118.3(8) .
C98 C100 I101 119.9(6) .
C102 C100 I101 121.8(6) .
C100 I101 Cl3 173.8(2) 2
F103 C102 C104 117.9(7) .
F103 C102 C100 121.4(8) .
C104 C102 C100 120.6(8) .
F105 C104 C102 119.8(8) .
F105 C104 C95 118.6(8) .
C102 C104 C95 121.6(7) .
C107 I106 Cl2 175.6(3) 2_655
C116 C107 C108 117.7(9) .
C116 C107 I106 121.0(7) .
C108 C107 I106 121.3(7) .
F109 C108 C110 119.8(9) .
F109 C108 C107 120.0(9) .
C110 C108 C107 120.2(9) .
C108 C110 F111 117.8(9) .
C108 C110 C112 122.3(9) .
F111 C110 C112 119.9(8) .
C110 C112 C114 117.3(9) .
C110 C112 I113 121.5(7) .
C114 C112 I113 121.2(7) .
F115 C114 C116 118.0(9) .
F115 C114 C112 120.5(9) .
C116 C114 C112 121.5(9) .
F117 C116 C107 120.8(9) .
F117 C116 C114 118.1(9) .
C107 C116 C114 121.1(9) .
I94 Cl1 I65 142.25(8) .
C2A O1A H1A 109.5 .
O1A C2A C3A 112.7(7) .
O1A C2A H2A1 109.1 .
C3A C2A H2A1 109.1 .
O1A C2A H2A2 109.1 .
C3A C2A H2A2 109.1 .
H2A1 C2A H2A2 107.8 .
C2A C3A H3A1 109.5 .
C2A C3A H3A2 109.5 .
H3A1 C3A H3A2 109.5 .
C2A C3A H3A3 109.5 .
H3A1 C3A H3A3 109.5 .
H3A2 C3A H3A3 109.5 .
C2B O1B H1B 109.5 .
O1B C2B C3B 113.7(10) .
O1B C2B H2B1 108.8 .
C3B C2B H2B1 108.8 .
O1B C2B H2B2 108.8 .
C3B C2B H2B2 108.8 .
H2B1 C2B H2B2 107.7 .
C2B C3B H3B1 109.5 .
C2B C3B H3B2 109.5 .
H3B1 C3B H3B2 109.5 .
C2B C3B H3B3 109.5 .
H3B1 C3B H3B3 109.5 .
H3B2 C3B H3B3 109.5 .
C2C O1C H1C 109.5 .
O1C C2C C3C 101.5(14) .
O1C C2C H2C1 111.5 .
C3C C2C H2C1 111.5 .
O1C C2C H2C2 111.5 .
C3C C2C H2C2 111.5 .
H2C1 C2C H2C2 109.3 .
C2C C3C H3C1 109.5 .
C2C C3C H3C2 109.5 .
H3C1 C3C H3C2 109.5 .
C2C C3C H3C3 109.5 .
H3C1 C3C H3C3 109.5 .
H3C2 C3C H3C3 109.5 .

loop_
_geom_bond_atom_site_label_1
_geom_bond_atom_site_label_2
_geom_bond_distance
_geom_bond_site_symmetry_2
C1 C2 1.367(12) .
C1 C6 1.429(11) .
C1 C42 1.512(11) .
C2 C3 1.381(11) .
C2 H2 0.95 .
C3 C4 1.384(12) .
C3 H3 0.95 .
C4 C5 1.394(11) .
C4 H4 0.95 .
C5 C6 1.409(10) .
C5 C7 1.501(11) .
C6 N43 1.381(10) .
C7 N8 1.515(9) .
C7 H7A 0.99 .
C7 H7B 0.99 .
N8 C13 1.504(9) .
N8 C9 1.504(10) .
N8 H8 0.92(3) .
C9 C10 1.523(11) .
C9 H9A 0.99 .
C9 H9B 0.99 .
C10 N11 1.468(9) .
C10 H10A 0.99 .
C10 H10B 0.99 .
N11 C12 1.462(10) .
N11 C14 1.476(10) .
C12 C13 1.512(11) .
C12 H12A 0.99 .
C12 H12B 0.99 .
C13 H13A 0.99 .
C13 H13B 0.99 .
C14 C15 1.512(10) .
C14 H14A 0.99 .
C14 H14B 0.99 .
C15 C16 1.398(11) .
C15 C20 1.415(11) .
C16 C17 1.389(11) .
C16 H16 0.95 .
C17 C18 1.375(11) .
C17 H17 0.95 .
C18 C19 1.394(11) .
C18 H18 0.95 .
C19 C20 1.426(11) .
C19 C21 1.500(10) .
C20 N44 1.367(11) .
C21 N22 1.511(10) .
C21 H21A 0.99 .
C21 H21B 0.99 .
N22 C27 1.499(10) .
N22 C23 1.505(9) .
N22 H22 0.93 .
C23 C24 1.518(11) .
C23 H23A 0.99 .
C23 H23B 0.99 .
C24 N25 1.467(10) .
C24 H24A 0.99 .
C24 H24B 0.99 .
N25 C28 1.464(10) .
N25 C26 1.478(10) .
C26 C27 1.493(11) .
C26 H26A 0.99 .
C26 H26B 0.99 .
C27 H27A 0.99 .
C27 H27B 0.99 .
C28 C29 1.524(11) .
C28 H28A 0.99 .
C28 H28B 0.99 .
C29 C30 1.387(12) .
C29 C34 1.394(11) .
C30 C31 1.365(12) .
C30 H30 0.95 .
C31 C32 1.374(12) .
C31 H31 0.95 .
C32 C33 1.400(12) .
C32 H32 0.95 .
C33 C34 1.405(11) .
C33 C35 1.506(11) .
C34 N45 1.399(10) .
C35 N36 1.514(9) .
C35 H35A 0.99 .
C35 H35B 0.99 .
N36 C41 1.492(9) .
N36 C37 1.501(10) .
N36 H36 0.91(2) .
C37 C38 1.517(10) .
C37 H37A 0.99 .
C37 H37B 0.99 .
C38 N39 1.469(10) .
C38 H38A 0.99 .
C38 H38B 0.99 .
N39 C40 1.468(10) .
N39 C42 1.477(10) .
C40 C41 1.517(11) .
C40 H40A 0.99 .
C40 H40B 0.99 .
C41 H41A 0.99 .
C41 H41B 0.99 .
C42 H42A 0.99 .
C42 H42B 0.99 .
N43 H43A 0.9101 .
N43 H43B 0.9101 .
N44 H44B 0.9101 .
N44 H44C 0.9103 .
N45 I70 2.995(7) .
N45 H45B 0.9103 .
N45 H45C 0.9101 .
I46 C47 2.071(11) .
C47 C48 1.354(16) .
C47 C56 1.392(16) .
C48 F49 1.340(12) .
C48 C50 1.400(16) .
C50 F51 1.332(13) .
C50 C52 1.369(15) .
C52 C54 1.363(15) .
C52 I53 2.104(11) .
I53 Cl2 3.289(2) .
C54 F55 1.326(13) .
C54 C56 1.377(18) .
C56 F57 1.340(13) .
I58 C59 2.083(9) .
C59 C68 1.368(13) .
C59 C60 1.370(13) .
C60 F61 1.319(11) .
C60 C62 1.396(14) .
C62 F63 1.319(11) .
C62 C64 1.393(13) .
C64 C66 1.401(12) .
C64 I65 2.080(9) .
I65 Cl1 3.216(2) .
C66 F67 1.323(11) .
C66 C68 1.372(13) .
C68 F69 1.350(10) .
I70 C71 2.096(9) .
C71 C80 1.387(13) .
C71 C72 1.391(13) .
C72 F73 1.349(10) .
C72 C74 1.365(13) .
C74 F75 1.332(10) .
C74 C76 1.383(12) .
C76 C78 1.378(13) .
C76 I77 2.081(9) .
C78 F79 1.343(10) .
C78 C80 1.377(13) .
C80 F81 1.346(10) .
I82 C83 2.087(8) .
I82 Cl3 3.229(2) 4_665
C83 C92 1.387(12) .
C83 C84 1.387(13) .
C84 F85 1.339(11) .
C84 C86 1.373(13) .
C86 F87 1.334(11) .
C86 C88 1.362(15) .
C88 C90 1.382(15) .
C88 I89 2.095(10) .
C90 F91 1.340(11) .
C90 C92 1.381(12) .
C92 F93 1.342(10) .
I94 C95 2.095(8) .
I94 Cl1 3.128(2) .
C95 C96 1.390(11) .
C95 C104 1.395(12) .
C96 F97 1.340(9) .
C96 C98 1.379(11) .
C98 F99 1.344(9) .
C98 C100 1.374(12) .
C100 C102 1.383(12) .
C100 I101 2.102(8) .
I101 Cl3 3.159(2) 2
C102 F103 1.328(10) .
C102 C104 1.380(12) .
C104 F105 1.344(9) .
I106 C107 2.095(9) .
I106 Cl2 3.221(2) 2_655
C107 C116 1.364(14) .
C107 C108 1.401(14) .
C108 F109 1.348(11) .
C108 C110 1.358(13) .
C110 F111 1.365(11) .
C110 C112 1.368(13) .
C112 C114 1.375(14) .
C112 I113 2.067(10) .
C114 F115 1.338(11) .
C114 C116 1.370(14) .
C116 F117 1.337(11) .
O1A C2A 1.442(10) .
O1A H1A 0.84 .
C2A C3A 1.503(12) .
C2A H2A1 0.99 .
C2A H2A2 0.99 .
C3A H3A1 0.98 .
C3A H3A2 0.98 .
C3A H3A3 0.98 .
O1B C2B 1.438(11) .
O1B H1B 0.84 .
C2B C3B 1.482(13) .
C2B H2B1 0.99 .
C2B H2B2 0.99 .
C3B H3B1 0.98 .
C3B H3B2 0.98 .
C3B H3B3 0.98 .
O1C C2C 1.428(15) .
O1C H1C 0.84 .
C2C C3C 1.447(15) .
C2C H2C1 0.99 .
C2C H2C2 0.99 .
C3C H3C1 0.98 .
C3C H3C2 0.98 .
C3C H3C3 0.98 .

loop_
_geom_hbond_atom_site_label_D
_geom_hbond_atom_site_label_H
_geom_hbond_atom_site_label_A
_geom_hbond_distance_DH
_geom_hbond_distance_HA
_geom_hbond_distance_DA
_geom_hbond_angle_DHA
_geom_hbond_site_symmetry_A
N8 H8 O1A 0.92(3) 1.86(3) 2.775(8) 170(4) .
N22 H22 Cl3 0.93 2.23 3.084(7) 151.7 .
N36 H36 Cl2 0.91(2) 2.28(3) 3.158(7) 163(8) .
N43 H43A O1B 0.91 2.23 3.108(10) 162.1 .
N43 H43B N39 0.91 2.23 2.982(9) 140.1 .
N44 H44B O1C 0.91 2.41 3.278(14) 159.6 .
N44 H44C N11 0.91 2.12 2.906(9) 143.9 .
N45 H45C N25 0.91 2.08 2.856(10) 142.8 .
O1A H1A Cl3 0.84 2.42 3.148(6) 145.2 1_655
O1B H1B Cl1 0.84 2.39 3.197(7) 162.4 .
O1C H1C Cl1 0.84 2.31 3.087(10) 154.1 .

loop_
_geom_torsion_atom_site_label_1
_geom_torsion_atom_site_label_2
_geom_torsion_atom_site_label_3
_geom_torsion_atom_site_label_4
_geom_torsion
C6 C1 C2 C3 0.2(13)
C42 C1 C2 C3 176.4(8)
C1 C2 C3 C4 -3.4(13)
C2 C3 C4 C5 4.3(13)
C3 C4 C5 C6 -1.8(12)
C3 C4 C5 C7 180.0(7)
C4 C5 C6 N43 -178.6(7)
C7 C5 C6 N43 -0.5(12)
C4 C5 C6 C1 -1.5(11)
C7 C5 C6 C1 176.7(7)
C2 C1 C6 N43 179.6(8)
C42 C1 C6 N43 3.4(11)
C2 C1 C6 C5 2.3(11)
C42 C1 C6 C5 -173.9(7)
C4 C5 C7 N8 -63.8(9)
C6 C5 C7 N8 118.0(8)
C5 C7 N8 C13 -48.5(9)
C5 C7 N8 C9 -171.1(6)
C13 N8 C9 C10 52.9(8)
C7 N8 C9 C10 178.5(6)
N8 C9 C10 N11 -57.6(9)
C9 C10 N11 C12 61.4(8)
C9 C10 N11 C14 -177.4(7)
C10 N11 C12 C13 -62.6(8)
C14 N11 C12 C13 179.1(6)
C9 N8 C13 C12 -54.0(8)
C7 N8 C13 C12 -176.1(6)
N11 C12 C13 N8 59.8(8)
C12 N11 C14 C15 -59.1(9)
C10 N11 C14 C15 -178.1(7)
N11 C14 C15 C16 131.7(8)
N11 C14 C15 C20 -53.8(10)
C20 C15 C16 C17 -0.8(12)
C14 C15 C16 C17 173.9(8)
C15 C16 C17 C18 -1.5(13)
C16 C17 C18 C19 1.6(12)
C17 C18 C19 C20 0.4(12)
C17 C18 C19 C21 -178.6(7)
C16 C15 C20 N44 179.5(7)
C14 C15 C20 N44 5.1(12)
C16 C15 C20 C19 2.7(11)
C14 C15 C20 C19 -171.7(7)
C18 C19 C20 N44 -179.3(8)
C21 C19 C20 N44 -0.3(12)
C18 C19 C20 C15 -2.6(11)
C21 C19 C20 C15 176.4(7)
C18 C19 C21 N22 -60.6(9)
C20 C19 C21 N22 120.4(8)
C19 C21 N22 C27 -54.1(9)
C19 C21 N22 C23 -177.6(6)
C27 N22 C23 C24 53.1(8)
C21 N22 C23 C24 177.6(6)
N22 C23 C24 N25 -58.9(8)
C23 C24 N25 C28 -172.0(7)
C23 C24 N25 C26 64.6(8)
C28 N25 C26 C27 172.3(6)
C24 N25 C26 C27 -64.2(8)
N25 C26 C27 N22 59.1(8)
C23 N22 C27 C26 -54.2(9)
C21 N22 C27 C26 -176.5(6)
C24 N25 C28 C29 175.5(7)
C26 N25 C28 C29 -62.9(9)
N25 C28 C29 C30 127.8(8)
N25 C28 C29 C34 -51.5(10)
C34 C29 C30 C31 -3.6(12)
C28 C29 C30 C31 177.1(7)
C29 C30 C31 C32 -0.4(12)
C30 C31 C32 C33 1.6(12)
C31 C32 C33 C34 1.3(11)
C31 C32 C33 C35 -177.1(7)
C30 C29 C34 N45 -177.1(7)
C28 C29 C34 N45 2.2(11)
C30 C29 C34 C33 6.4(11)
C28 C29 C34 C33 -174.3(7)
C32 C33 C34 C29 -5.2(10)
C35 C33 C34 C29 173.1(7)
C32 C33 C34 N45 178.3(7)
C35 C33 C34 N45 -3.4(11)
C32 C33 C35 N36 -55.0(9)
C34 C33 C35 N36 126.6(7)
C33 C35 N36 C41 -50.4(9)
C33 C35 N36 C37 -175.2(6)
C41 N36 C37 C38 51.4(8)
C35 N36 C37 C38 176.3(6)
N36 C37 C38 N39 -56.9(8)
C37 C38 N39 C40 63.0(8)
C37 C38 N39 C42 -174.1(7)
C38 N39 C40 C41 -63.6(8)
C42 N39 C40 C41 175.2(6)
C37 N36 C41 C40 -52.0(8)
C35 N36 C41 C40 -175.5(7)
N39 C40 C41 N36 58.3(8)
C40 N39 C42 C1 -57.7(9)
C38 N39 C42 C1 -178.2(7)
C2 C1 C42 N39 119.1(8)
C6 C1 C42 N39 -64.8(10)
C29 C34 N45 I70 -101.9(7)
C33 C34 N45 I70 74.5(8)
C56 C47 C48 F49 -179.5(12)
I46 C47 C48 F49 0.4(16)
C56 C47 C48 C50 1.3(19)
I46 C47 C48 C50 -178.8(9)
F49 C48 C50 F51 2.5(18)
C47 C48 C50 F51 -178.2(12)
F49 C48 C50 C52 178.4(11)
C47 C48 C50 C52 -2(2)
F51 C50 C52 C54 176.8(12)
C48 C50 C52 C54 0.9(19)
F51 C50 C52 I53 -8.4(17)
C48 C50 C52 I53 175.7(9)
C54 C52 I53 Cl2 92.1(18)
C50 C52 I53 Cl2 -82.7(18)
C50 C52 C54 F55 177.8(13)
I53 C52 C54 F55 3.0(19)
C50 C52 C54 C56 1(2)
I53 C52 C54 C56 -173.5(11)
F55 C54 C56 F57 3(2)
C52 C54 C56 F57 179.1(13)
F55 C54 C56 C47 -179.0(13)
C52 C54 C56 C47 -2(2)
C48 C47 C56 F57 179.6(13)
I46 C47 C56 F57 -0.3(19)
C48 C47 C56 C54 1(2)
I46 C47 C56 C54 -178.8(11)
C68 C59 C60 F61 179.0(10)
I58 C59 C60 F61 0.7(15)
C68 C59 C60 C62 0.5(16)
I58 C59 C60 C62 -177.8(8)
F61 C60 C62 F63 1.0(17)
C59 C60 C62 F63 179.6(10)
F61 C60 C62 C64 179.7(10)
C59 C60 C62 C64 -1.8(17)
F63 C62 C64 C66 -179.1(9)
C60 C62 C64 C66 2.3(15)
F63 C62 C64 I65 2.0(14)
C60 C62 C64 I65 -176.6(8)
C62 C64 C66 F67 178.1(9)
I65 C64 C66 F67 -3.0(12)
C62 C64 C66 C68 -1.6(14)
I65 C64 C66 C68 177.2(7)
C60 C59 C68 F69 178.8(9)
I58 C59 C68 F69 -2.9(12)
C60 C59 C68 C66 0.1(14)
I58 C59 C68 C66 178.4(7)
F67 C66 C68 F69 2.0(13)
C64 C66 C68 F69 -178.3(8)
F67 C66 C68 C59 -179.3(9)
C64 C66 C68 C59 0.4(14)
C34 N45 I70 C71 -74.2(17)
N45 I70 C71 C80 -104.8(16)
N45 I70 C71 C72 74.5(17)
C80 C71 C72 F73 179.8(8)
I70 C71 C72 F73 0.5(11)
C80 C71 C72 C74 -0.9(13)
I70 C71 C72 C74 179.7(7)
F73 C72 C74 F75 0.1(13)
C71 C72 C74 F75 -179.1(8)
F73 C72 C74 C76 179.6(8)
C71 C72 C74 C76 0.3(14)
F75 C74 C76 C78 -179.8(8)
C72 C74 C76 C78 0.8(14)
F75 C74 C76 I77 -1.7(12)
C72 C74 C76 I77 178.9(7)
C74 C76 C78 F79 -179.9(8)
I77 C76 C78 F79 2.2(12)
C74 C76 C78 C80 -1.2(14)
I77 C76 C78 C80 -179.2(7)
F79 C78 C80 F81 -1.4(14)
C76 C78 C80 F81 180.0(9)
F79 C78 C80 C71 179.2(8)
C76 C78 C80 C71 0.6(15)
C72 C71 C80 F81 -178.9(8)
I70 C71 C80 F81 0.4(13)
C72 C71 C80 C78 0.5(14)
I70 C71 C80 C78 179.8(7)
C92 C83 C84 F85 -178.3(8)
I82 C83 C84 F85 2.2(12)
C92 C83 C84 C86 -0.1(14)
I82 C83 C84 C86 -179.5(7)
F85 C84 C86 F87 -1.3(14)
C83 C84 C86 F87 -179.6(8)
F85 C84 C86 C88 178.4(9)
C83 C84 C86 C88 0.1(15)
F87 C86 C88 C90 179.6(9)
C84 C86 C88 C90 -0.1(15)
F87 C86 C88 I89 -0.7(13)
C84 C86 C88 I89 179.6(7)
C86 C88 C90 F91 179.9(9)
I89 C88 C90 F91 0.1(13)
C86 C88 C90 C92 0.1(15)
I89 C88 C90 C92 -179.6(7)
F91 C90 C92 F93 -1.8(13)
C88 C90 C92 F93 177.9(8)
F91 C90 C92 C83 -179.9(8)
C88 C90 C92 C83 -0.1(14)
C84 C83 C92 F93 -177.9(8)
I82 C83 C92 F93 1.5(11)
C84 C83 C92 C90 0.1(13)
I82 C83 C92 C90 179.5(7)
C104 C95 C96 F97 176.9(7)
I94 C95 C96 F97 -5.1(10)
C104 C95 C96 C98 -1.8(12)
I94 C95 C96 C98 176.2(6)
F97 C96 C98 F99 1.5(11)
C95 C96 C98 F99 -179.8(7)
F97 C96 C98 C100 -177.7(7)
C95 C96 C98 C100 1.0(13)
F99 C98 C100 C102 -179.7(7)
C96 C98 C100 C102 -0.6(13)
F99 C98 C100 I101 -1.5(11)
C96 C98 C100 I101 177.6(6)
C98 C100 C102 F103 178.1(8)
I101 C100 C102 F103 0.0(12)
C98 C100 C102 C104 1.0(13)
I101 C100 C102 C104 -177.2(6)
F103 C102 C104 F105 1.4(13)
C100 C102 C104 F105 178.6(8)
F103 C102 C104 C95 -179.1(8)
C100 C102 C104 C95 -1.9(14)
C96 C95 C104 F105 -178.2(7)
I94 C95 C104 F105 3.8(11)
C96 C95 C104 C102 2.2(13)
I94 C95 C104 C102 -175.7(7)
C116 C107 C108 F109 179.0(8)
I106 C107 C108 F109 2.7(12)
C116 C107 C108 C110 -0.1(14)
I106 C107 C108 C110 -176.3(7)
F109 C108 C110 F111 2.4(14)
C107 C108 C110 F111 -178.5(8)
F109 C108 C110 C112 -178.9(9)
C107 C108 C110 C112 0.2(15)
C108 C110 C112 C114 -0.1(15)
F111 C110 C112 C114 178.6(9)
C108 C110 C112 I113 177.7(7)
F111 C110 C112 I113 -3.6(13)
C110 C112 C114 F115 180.0(9)
I113 C112 C114 F115 2.1(14)
C110 C112 C114 C116 -0.1(15)
I113 C112 C114 C116 -177.9(8)
C108 C107 C116 F117 -179.6(8)
I106 C107 C116 F117 -3.4(12)
C108 C107 C116 C114 -0.1(14)
I106 C107 C116 C114 176.1(7)
F115 C114 C116 F117 -0.3(14)
C112 C114 C116 F117 179.8(9)
F115 C114 C116 C107 -179.8(9)
C112 C114 C116 C107 0.2(15)
